data_4113970
loop_
_publ_author_name
'F. A. Cotton'
'James P. Donahue'
'Carlos A. Murillo'
'Lisa M. P\'erez'
'Rongmin Yu'

_publ_section_title
;
 Cyclic Polyamidato Dianions as Bridges between Mo24+ Units: Synthesis,
 Crystal Structures, Electrochemistry, Absorption Spectra, and Electronic
 Structures
;
_journal_name_full 'Journal of the American Chemical Society'
_journal_page_first 8900
_journal_page_last 8910
_journal_paper_doi 10.1021/ja0358044
_journal_volume 125
_journal_year 2003
_chemical_formula_moiety
;
 [[(H3 C O C6 H4 N)2 C H]3 Mo2]2 (O C N C (C H)4 C N C O),3(C H2 Cl2)
;
_chemical_formula_sum 'C101 H100 Cl6 Mo4 N14 O14'
_chemical_formula_weight 2330.41
_chemical_name_common
;
 [Mo2(DAniF)3]2(mu-2,3-dioxyquinoxalinate),3(CH2Cl2)
;
_chemical_name_systematic
; 
 ? 
;
_space_group_IT_number 2
_symmetry_cell_setting triclinic
_symmetry_space_group_name_Hall '-P 1'
_symmetry_space_group_name_H-M 'P -1'
_atom_sites_solution_hydrogens geom
_atom_sites_solution_primary direct
_atom_sites_solution_secondary difmap
_audit_creation_method SHELXL-97
_cell_angle_alpha 72.6680(10)
_cell_angle_beta 84.6780(10)
_cell_angle_gamma 72.6560(10)
_cell_formula_units_Z 1
_cell_length_a 12.5325(8)
_cell_length_b 14.3280(9)
_cell_length_c 15.3801(10)
_cell_measurement_reflns_used 9755
_cell_measurement_temperature 213(2)
_cell_measurement_theta_max 25.03
_cell_measurement_theta_min 2.36
_cell_volume 2516.4(3)
_computing_cell_refinement 'SMART V. 6.02'
_computing_data_collection 'SMART V. 5.059'
_computing_data_reduction 'SMART V. 6.02'
_computing_molecular_graphics 'SHELXTL V. 5.03 (Siemens, 1994)'
_computing_publication_material CIFTAB
_computing_structure_refinement 'SHELXL-97 (Sheldrick, 1997)'
_computing_structure_solution 'SHELXS-97 (Sheldrick, 1990)'
_diffrn_ambient_temperature 213(2)
_diffrn_measured_fraction_theta_full 0.977
_diffrn_measured_fraction_theta_max 0.977
_diffrn_measurement_device 'Bruker SMART 1000'
_diffrn_measurement_device_type 'area detector'
_diffrn_measurement_method 'omega scans'
_diffrn_radiation_monochromator graphite
_diffrn_radiation_source 'normal-focus sealed tube'
_diffrn_radiation_type MoK\a
_diffrn_radiation_wavelength 0.71073
_diffrn_reflns_av_R_equivalents 0.0137
_diffrn_reflns_av_sigmaI/netI 0.0238
_diffrn_reflns_limit_h_max 14
_diffrn_reflns_limit_h_min -12
_diffrn_reflns_limit_k_max 17
_diffrn_reflns_limit_k_min -16
_diffrn_reflns_limit_l_max 18
_diffrn_reflns_limit_l_min -15
_diffrn_reflns_number 13055
_diffrn_reflns_theta_full 25.03
_diffrn_reflns_theta_max 25.03
_diffrn_reflns_theta_min 2.12
_diffrn_standards_number 'none (area detector data)'
_exptl_absorpt_coefficient_mu 0.716
_exptl_absorpt_correction_T_max 0.7877
_exptl_absorpt_correction_T_min 0.6341
_exptl_absorpt_correction_type multi-scan
_exptl_crystal_colour orange
_exptl_crystal_density_diffrn 1.538
_exptl_crystal_description block
_exptl_crystal_F_000 1186
_exptl_crystal_size_max 0.70
_exptl_crystal_size_mid 0.54
_exptl_crystal_size_min 0.35
_refine_diff_density_max 1.131
_refine_diff_density_min -1.039
_refine_diff_density_rms 0.095
_refine_ls_extinction_method none
_refine_ls_goodness_of_fit_ref 1.079
_refine_ls_hydrogen_treatment noref
_refine_ls_matrix_type full
_refine_ls_number_parameters 644
_refine_ls_number_reflns 8667
_refine_ls_number_restraints 12
_refine_ls_restrained_S_all 1.085
_refine_ls_R_factor_all 0.0591
_refine_ls_R_factor_gt 0.0539
_refine_ls_shift/su_max 0.001
_refine_ls_shift/su_mean 0.000
_refine_ls_structure_factor_coef Fsqd
_refine_ls_weighting_details 'calc w=1/[\s^2^(Fo^2^)+(0.0610P)^2^+9.2222P] where P=(Fo^2^+2Fc^2^)/3'
_refine_ls_weighting_scheme calc
_refine_ls_wR_factor_gt 0.1385
_refine_ls_wR_factor_ref 0.1435
_reflns_number_gt 7858
_reflns_number_total 8667
_reflns_threshold_expression I>2sigma(I)
_cod_data_source_file ja0358044si20030425_064324_4.cif
_cod_data_source_block '[Mo2(DAniF)3]2(mu-2,3-dioxyquinoxalinate),3(CH2Cl2)'
_cod_database_code 4113970

loop_
_symmetry_equiv_pos_as_xyz
'x, y, z'
'-x, -y, -z'

loop_
_atom_site_label
_atom_site_type_symbol
_atom_site_fract_x
_atom_site_fract_y
_atom_site_fract_z
_atom_site_U_iso_or_equiv
_atom_site_adp_type
_atom_site_occupancy
_atom_site_symmetry_multiplicity
_atom_site_calc_flag
_atom_site_refinement_flags
_atom_site_disorder_assembly
_atom_site_disorder_group
Mo1 Mo 0.89785(3) 0.06289(3) -0.28575(3) 0.03162(13) Uani 1 1 d . . .
Mo2 Mo 0.85108(3) -0.06687(3) -0.28121(2) 0.02944(12) Uani 1 1 d . . .
Cl1A Cl 0.5739(6) -0.6626(6) 0.2334(5) 0.188(2) Uiso 0.667(4) 1 d PD A 1
Cl2A Cl 0.3460(6) -0.5605(6) 0.1959(5) 0.179(2) Uiso 0.667(4) 1 d PD A 1
C1SA C 0.4436(15) -0.6340(17) 0.2851(13) 0.156(7) Uiso 0.667(4) 1 d PD A 1
H1S1 H 0.4433 -0.5949 0.3277 0.187 Uiso 0.667(4) 1 calc PR A 1
H1S2 H 0.4245 -0.6967 0.3187 0.187 Uiso 0.667(4) 1 calc PR A 1
Cl1B Cl 0.4841(13) -0.5788(11) 0.1611(10) 0.188(2) Uiso 0.333(4) 1 d PD A 2
Cl2B Cl 0.2924(13) -0.6171(11) 0.2367(10) 0.179(2) Uiso 0.333(4) 1 d PD A 2
C1SB C 0.431(2) -0.666(3) 0.256(3) 0.156(7) Uiso 0.333(4) 1 d PD A 2
H1S3 H 0.4582 -0.7369 0.2530 0.187 Uiso 0.333(4) 1 calc PR A 2
H1S4 H 0.4510 -0.6635 0.3154 0.187 Uiso 0.333(4) 1 calc PR A 2
Cl3A Cl 1.0441(11) -0.3328(10) -0.5255(9) 0.116(2) Uiso 0.249(3) 1 d PD B 3
Cl4A Cl 0.8711(10) -0.3298(8) -0.3955(8) 0.105(2) Uiso 0.249(3) 1 d PD B 3
C2SA C 0.9356(18) -0.2567(17) -0.4724(15) 0.052(4) Uiso 0.249(3) 1 d PD B 3
H2S1 H 0.9671 -0.2188 -0.4430 0.062 Uiso 0.249(3) 1 calc PR B 3
H2S2 H 0.8819 -0.2072 -0.5184 0.062 Uiso 0.249(3) 1 calc PR B 3
Cl3B Cl 0.9461(10) -0.3676(9) -0.5707(8) 0.116(2) Uiso 0.251(3) 1 d PD B 4
Cl4B Cl 0.8224(9) -0.3178(8) -0.4623(7) 0.105(2) Uiso 0.251(3) 1 d PD B 4
C2SB C 0.9584(19) -0.305(2) -0.4778(17) 0.052(4) Uiso 0.251(3) 1 d PD B 4
H2S3 H 1.0110 -0.3480 -0.4285 0.062 Uiso 0.251(3) 1 calc PR B 4
H2S4 H 0.9639 -0.2352 -0.5000 0.062 Uiso 0.251(3) 1 calc PR B 4
O8 O 0.9770(8) 0.0640(7) -0.4166(6) 0.032(3) Uiso 0.50 1 d PD . 5
O7 O 0.9351(9) -0.0758(7) -0.4123(7) 0.031(4) Uiso 0.50 1 d PD . 5
N8 N 0.9186(12) -0.0660(9) -0.4110(9) 0.034(5) Uiso 0.50 1 d PD . 5
N7 N 0.9605(10) 0.0824(7) -0.4240(7) 0.029(3) Uiso 0.50 1 d PD . 5
C1 C 0.9732(4) 0.0002(3) -0.4559(3) 0.0354(10) Uani 1 1 d D . 5
C2 C 0.9454(5) -0.1674(4) -0.4451(4) 0.0297(18) Uani 0.50 1 d PG . 5
C3 C 0.9060(5) -0.2490(4) -0.3957(3) 0.0330(19) Uani 0.50 1 d PG . 5
H3 H 0.8683 -0.2475 -0.3402 0.040 Uiso 0.50 1 calc PR . 5
C4 C 0.9225(6) -0.3329(4) -0.4285(4) 0.043(2) Uani 0.50 1 d PG . 5
H4 H 0.8959 -0.3881 -0.3951 0.052 Uiso 0.50 1 calc PR . 5
C5 C 0.9784(6) -0.3351(4) -0.5106(4) 0.044(2) Uani 0.50 1 d PG . 5
H5 H 0.9895 -0.3918 -0.5327 0.052 Uiso 0.50 1 calc PR . 5
C6 C 1.0177(5) -0.2535(5) -0.5599(3) 0.039(2) Uani 0.50 1 d PG . 5
H6 H 1.0555 -0.2550 -0.6154 0.047 Uiso 0.50 1 calc PR . 5
C7 C 1.0012(5) -0.1697(4) -0.5272(3) 0.0280(17) Uani 0.50 1 d PG . 5
O1 O 1.3913(3) 0.1462(3) -0.1898(3) 0.0604(11) Uani 1 1 d . . .
O2 O 1.1016(4) -0.5725(3) -0.2332(4) 0.0755(14) Uani 1 1 d . . .
O3 O 0.8478(6) 0.3523(5) 0.0171(4) 0.102(2) Uani 1 1 d . . .
O4 O 0.5616(4) -0.3573(4) 0.0657(4) 0.0858(16) Uani 1 1 d . . .
O5 O 0.6581(6) 0.5897(4) -0.4873(4) 0.104(2) Uani 1 1 d . . .
O6 O 0.3789(3) -0.1461(3) -0.4254(3) 0.0534(10) Uani 1 1 d . . .
N1 N 1.0613(3) -0.0285(3) -0.2295(2) 0.0300(8) Uani 1 1 d . . .
N2 N 1.0060(3) -0.1689(3) -0.2229(3) 0.0345(8) Uani 1 1 d . . .
N3 N 0.8327(3) 0.0639(3) -0.1533(3) 0.0338(8) Uani 1 1 d . . .
N4 N 0.7766(3) -0.0761(3) -0.1488(2) 0.0316(8) Uani 1 1 d . . .
N5 N 0.7428(3) 0.1652(3) -0.3498(3) 0.0421(10) Uani 1 1 d . . .
N6 N 0.6942(3) 0.0218(3) -0.3468(3) 0.0328(8) Uani 1 1 d . . .
C8 C 1.0838(4) -0.1286(4) -0.2124(3) 0.0325(10) Uani 1 1 d . . .
H8 H 1.1555 -0.1710 -0.1927 0.039 Uiso 1 1 calc R . .
C9 C 1.1465(4) 0.0115(4) -0.2127(3) 0.0333(10) Uani 1 1 d . . .
C10 C 1.2289(4) -0.0402(4) -0.1468(3) 0.0379(10) Uani 1 1 d . . .
H10 H 1.2286 -0.1049 -0.1085 0.045 Uiso 1 1 calc R . .
C11 C 1.3113(4) 0.0019(5) -0.1365(4) 0.0462(13) Uani 1 1 d . . .
H11 H 1.3672 -0.0351 -0.0924 0.055 Uiso 1 1 calc R . .
C12 C 1.3121(4) 0.0975(4) -0.1903(4) 0.0455(13) Uani 1 1 d . . .
C13 C 1.2282(5) 0.1517(4) -0.2538(4) 0.0520(14) Uani 1 1 d . . .
H13 H 1.2265 0.2180 -0.2895 0.062 Uiso 1 1 calc R . .
C14 C 1.1470(4) 0.1092(4) -0.2653(4) 0.0453(12) Uani 1 1 d . . .
H14 H 1.0911 0.1467 -0.3093 0.054 Uiso 1 1 calc R . .
C15 C 1.4821(6) 0.0914(6) -0.1281(5) 0.0758(19) Uiso 1 1 d . . .
H15A H 1.4534 0.0738 -0.0665 0.114 Uiso 1 1 calc R . .
H15B H 1.5314 0.1334 -0.1323 0.114 Uiso 1 1 calc R . .
H15C H 1.5233 0.0295 -0.1437 0.114 Uiso 1 1 calc R . .
C16 C 1.0358(4) -0.2742(4) -0.2196(4) 0.0392(11) Uani 1 1 d . . .
C17 C 0.9694(5) -0.3343(5) -0.1702(5) 0.0611(17) Uani 1 1 d . . .
H17 H 0.9097 -0.3070 -0.1350 0.073 Uiso 1 1 calc R . .
C18 C 0.9908(6) -0.4354(5) -0.1724(5) 0.0684(19) Uani 1 1 d . . .
H18 H 0.9462 -0.4759 -0.1382 0.082 Uiso 1 1 calc R . .
C19 C 1.0775(5) -0.4749(4) -0.2250(5) 0.0556(15) Uani 1 1 d . . .
C20 C 1.1457(5) -0.4174(4) -0.2705(4) 0.0523(14) Uani 1 1 d . . .
H20 H 1.2068 -0.4457 -0.3041 0.063 Uiso 1 1 calc R . .
C21 C 1.1259(4) -0.3180(4) -0.2678(4) 0.0477(13) Uani 1 1 d . . .
H21 H 1.1742 -0.2798 -0.2991 0.057 Uiso 1 1 calc R . .
C22 C 1.0249(9) -0.6260(7) -0.1981(11) 0.164(7) Uani 1 1 d . . .
H22A H 0.9834 -0.6014 -0.1490 0.246 Uiso 1 1 calc R . .
H22B H 1.0637 -0.6980 -0.1748 0.246 Uiso 1 1 calc R . .
H22C H 0.9736 -0.6164 -0.2456 0.246 Uiso 1 1 calc R . .
C23 C 0.7835(4) -0.0069(4) -0.1101(3) 0.0337(10) Uani 1 1 d . . .
H23 H 0.7531 -0.0081 -0.0516 0.040 Uiso 1 1 calc R . .
C24 C 0.8313(4) 0.1381(4) -0.1078(3) 0.0369(10) Uani 1 1 d . . .
C25 C 0.9298(5) 0.1346(6) -0.0705(5) 0.0628(17) Uani 1 1 d . . .
H25 H 0.9960 0.0835 -0.0743 0.075 Uiso 1 1 calc R . .
C26 C 0.9294(6) 0.2069(7) -0.0278(6) 0.080(2) Uani 1 1 d . . .
H26 H 0.9954 0.2031 -0.0008 0.096 Uiso 1 1 calc R . .
C27 C 0.8341(6) 0.2845(5) -0.0241(5) 0.0625(16) Uani 1 1 d . . .
C28 C 0.7344(6) 0.2845(5) -0.0543(5) 0.0635(17) Uani 1 1 d . . .
H28 H 0.6676 0.3337 -0.0475 0.076 Uiso 1 1 calc R . .
C29 C 0.7346(5) 0.2098(5) -0.0956(5) 0.0597(16) Uani 1 1 d . . .
H29 H 0.6665 0.2085 -0.1156 0.072 Uiso 1 1 calc R . .
C30 C 0.7580(10) 0.4286(6) 0.0299(7) 0.111(3) Uani 1 1 d . . .
H30A H 0.7233 0.4692 -0.0284 0.166 Uiso 1 1 calc R . .
H30B H 0.7824 0.4715 0.0574 0.166 Uiso 1 1 calc R . .
H30C H 0.7043 0.3994 0.0697 0.166 Uiso 1 1 calc R . .
C31 C 0.7280(4) -0.1529(4) -0.0941(3) 0.0340(10) Uani 1 1 d . . .
C32 C 0.6443(5) -0.1768(4) -0.1292(4) 0.0493(13) Uani 1 1 d . . .
H32 H 0.6232 -0.1455 -0.1905 0.059 Uiso 1 1 calc R . .
C33 C 0.5919(6) -0.2460(5) -0.0746(5) 0.0641(17) Uani 1 1 d . . .
H33 H 0.5351 -0.2609 -0.0992 0.077 Uiso 1 1 calc R . .
C34 C 0.6216(5) -0.2940(5) 0.0158(4) 0.0580(15) Uani 1 1 d . . .
C35 C 0.7077(5) -0.2743(4) 0.0504(4) 0.0523(14) Uani 1 1 d . . .
H35 H 0.7310 -0.3080 0.1110 0.063 Uiso 1 1 calc R . .
C36 C 0.7595(4) -0.2046(4) -0.0047(4) 0.0446(12) Uani 1 1 d . . .
H36 H 0.8182 -0.1919 0.0195 0.054 Uiso 1 1 calc R . .
C37 C 0.5742(7) -0.3903(7) 0.1625(6) 0.098(3) Uani 1 1 d . . .
H37A H 0.6524 -0.4235 0.1777 0.148 Uiso 1 1 calc R . .
H37B H 0.5309 -0.4380 0.1891 0.148 Uiso 1 1 calc R . .
H37C H 0.5477 -0.3318 0.1863 0.148 Uiso 1 1 calc R . .
C38 C 0.6710(4) 0.1219(4) -0.3681(3) 0.0388(11) Uani 1 1 d . . .
H38 H 0.6028 0.1630 -0.3965 0.047 Uiso 1 1 calc R . .
C39 C 0.7177(5) 0.2737(4) -0.3867(4) 0.0498(13) Uani 1 1 d . . .
C40 C 0.7409(7) 0.3315(5) -0.3365(6) 0.082(2) Uani 1 1 d . . .
H40 H 0.7704 0.2990 -0.2775 0.098 Uiso 1 1 calc R . .
C41 C 0.7214(9) 0.4351(6) -0.3715(6) 0.098(3) Uani 1 1 d . . .
H41 H 0.7380 0.4727 -0.3366 0.118 Uiso 1 1 calc R . .
C42 C 0.6766(7) 0.4854(5) -0.4597(6) 0.077(2) Uani 1 1 d . . .
C43 C 0.6512(5) 0.4300(5) -0.5097(5) 0.0599(16) Uani 1 1 d . . .
H43 H 0.6195 0.4627 -0.5680 0.072 Uiso 1 1 calc R . .
C44 C 0.6729(4) 0.3245(4) -0.4730(4) 0.0501(13) Uani 1 1 d . . .
H44 H 0.6567 0.2867 -0.5079 0.060 Uiso 1 1 calc R . .
C45 C 0.6331(8) 0.6393(5) -0.5808(6) 0.096(3) Uani 1 1 d . . .
H45A H 0.6916 0.6080 -0.6178 0.144 Uiso 1 1 calc R . .
H45B H 0.6285 0.7109 -0.5938 0.144 Uiso 1 1 calc R . .
H45C H 0.5621 0.6329 -0.5947 0.144 Uiso 1 1 calc R . .
C46 C 0.6110(4) -0.0190(4) -0.3651(3) 0.0324(10) Uani 1 1 d . . .
C47 C 0.4998(4) 0.0173(4) -0.3442(3) 0.0404(11) Uani 1 1 d . . .
H47 H 0.4777 0.0708 -0.3168 0.048 Uiso 1 1 calc R . .
C48 C 0.4194(4) -0.0235(4) -0.3628(3) 0.0409(11) Uani 1 1 d . . .
H48 H 0.3439 0.0023 -0.3483 0.049 Uiso 1 1 calc R . .
C49 C 0.4515(4) -0.1022(4) -0.4026(3) 0.0414(11) Uani 1 1 d . . .
C50 C 0.5635(5) -0.1398(4) -0.4225(4) 0.0474(12) Uani 1 1 d . . .
H50 H 0.5859 -0.1937 -0.4493 0.057 Uiso 1 1 calc R . .
C51 C 0.6422(4) -0.0993(4) -0.4036(4) 0.0428(11) Uani 1 1 d . . .
H51 H 0.7179 -0.1264 -0.4168 0.051 Uiso 1 1 calc R . .
C52 C 0.2636(5) -0.1028(5) -0.4137(4) 0.0557(15) Uani 1 1 d . . .
H52A H 0.2474 -0.1098 -0.3495 0.084 Uiso 1 1 calc R . .
H52B H 0.2214 -0.1376 -0.4361 0.084 Uiso 1 1 calc R . .
H52C H 0.2427 -0.0310 -0.4474 0.084 Uiso 1 1 calc R . .

loop_
_atom_site_aniso_label
_atom_site_aniso_U_11
_atom_site_aniso_U_22
_atom_site_aniso_U_33
_atom_site_aniso_U_23
_atom_site_aniso_U_13
_atom_site_aniso_U_12
Mo1 0.0256(2) 0.0385(2) 0.0320(2) -0.00838(17) -0.00090(15) -0.01236(16)
Mo2 0.0238(2) 0.0400(2) 0.0285(2) -0.01476(16) 0.00178(15) -0.01047(16)
C1 0.028(2) 0.057(3) 0.029(2) -0.015(2) -0.0009(18) -0.021(2)
C2 0.024(4) 0.035(5) 0.033(5) -0.016(4) -0.003(3) -0.008(4)
C3 0.035(5) 0.034(5) 0.036(5) -0.011(4) -0.002(4) -0.017(4)
C4 0.036(5) 0.072(8) 0.030(5) -0.016(5) 0.015(4) -0.030(5)
C5 0.052(7) 0.036(6) 0.058(7) -0.033(5) 0.011(5) -0.018(5)
C6 0.037(5) 0.052(6) 0.038(5) -0.023(5) 0.009(4) -0.020(5)
C7 0.026(4) 0.029(4) 0.030(4) -0.007(3) -0.002(3) -0.011(3)
O1 0.041(2) 0.074(3) 0.090(3) -0.048(2) 0.012(2) -0.029(2)
O2 0.074(3) 0.044(2) 0.115(4) -0.037(3) 0.013(3) -0.015(2)
O3 0.122(5) 0.105(4) 0.124(5) -0.084(4) 0.008(4) -0.050(4)
O4 0.079(3) 0.084(3) 0.086(4) 0.014(3) -0.002(3) -0.049(3)
O5 0.148(6) 0.042(3) 0.109(5) -0.003(3) -0.005(4) -0.025(3)
O6 0.045(2) 0.073(3) 0.059(2) -0.032(2) -0.0025(18) -0.0268(19)
N1 0.0240(18) 0.037(2) 0.0312(19) -0.0103(16) -0.0012(14) -0.0108(15)
N2 0.0279(19) 0.041(2) 0.039(2) -0.0168(17) -0.0001(16) -0.0111(16)
N3 0.032(2) 0.039(2) 0.036(2) -0.0159(17) -0.0001(16) -0.0114(16)
N4 0.0304(19) 0.035(2) 0.0313(19) -0.0117(16) 0.0046(15) -0.0111(16)
N5 0.033(2) 0.041(2) 0.050(2) -0.0025(19) -0.0078(18) -0.0144(18)
N6 0.0253(18) 0.043(2) 0.0316(19) -0.0118(17) -0.0001(15) -0.0109(16)
C8 0.024(2) 0.039(3) 0.034(2) -0.0131(19) -0.0013(18) -0.0066(18)
C9 0.026(2) 0.041(3) 0.036(2) -0.016(2) 0.0042(18) -0.0119(19)
C10 0.035(2) 0.045(3) 0.036(2) -0.013(2) -0.001(2) -0.014(2)
C11 0.031(3) 0.070(4) 0.046(3) -0.031(3) -0.001(2) -0.012(2)
C12 0.031(3) 0.056(3) 0.064(3) -0.034(3) 0.012(2) -0.021(2)
C13 0.041(3) 0.042(3) 0.075(4) -0.020(3) 0.010(3) -0.016(2)
C14 0.033(3) 0.040(3) 0.061(3) -0.010(2) -0.003(2) -0.011(2)
C16 0.028(2) 0.038(3) 0.056(3) -0.022(2) 0.000(2) -0.0065(19)
C17 0.048(3) 0.055(4) 0.092(5) -0.038(3) 0.024(3) -0.022(3)
C18 0.058(4) 0.052(4) 0.105(5) -0.033(4) 0.022(4) -0.027(3)
C19 0.048(3) 0.043(3) 0.080(4) -0.029(3) 0.001(3) -0.008(2)
C20 0.045(3) 0.048(3) 0.065(4) -0.028(3) 0.007(3) -0.006(2)
C21 0.036(3) 0.051(3) 0.061(3) -0.023(3) 0.005(2) -0.013(2)
C22 0.113(8) 0.078(6) 0.34(2) -0.112(10) 0.086(10) -0.051(6)
C23 0.030(2) 0.044(3) 0.030(2) -0.016(2) 0.0025(18) -0.009(2)
C24 0.037(3) 0.043(3) 0.036(2) -0.017(2) -0.001(2) -0.013(2)
C25 0.035(3) 0.091(5) 0.081(4) -0.053(4) 0.008(3) -0.019(3)
C26 0.058(4) 0.124(7) 0.101(6) -0.074(5) 0.012(4) -0.048(4)
C27 0.075(4) 0.065(4) 0.068(4) -0.038(3) 0.003(3) -0.031(3)
C28 0.069(4) 0.051(3) 0.069(4) -0.032(3) -0.021(3) 0.006(3)
C29 0.049(3) 0.061(4) 0.077(4) -0.038(3) -0.026(3) 0.000(3)
C30 0.168(10) 0.070(5) 0.100(7) -0.046(5) -0.033(7) -0.011(6)
C31 0.032(2) 0.037(2) 0.035(2) -0.015(2) 0.0048(19) -0.0095(19)
C32 0.055(3) 0.058(3) 0.039(3) -0.008(2) -0.004(2) -0.027(3)
C33 0.060(4) 0.068(4) 0.068(4) -0.004(3) -0.010(3) -0.037(3)
C34 0.051(3) 0.051(3) 0.064(4) 0.001(3) 0.004(3) -0.022(3)
C35 0.048(3) 0.054(3) 0.046(3) -0.005(3) 0.001(2) -0.013(3)
C36 0.040(3) 0.049(3) 0.043(3) -0.010(2) -0.002(2) -0.012(2)
C37 0.086(6) 0.098(6) 0.083(6) 0.017(5) 0.018(4) -0.033(5)
C38 0.026(2) 0.049(3) 0.038(3) -0.006(2) -0.0036(19) -0.011(2)
C39 0.039(3) 0.048(3) 0.058(3) -0.004(3) -0.008(2) -0.015(2)
C40 0.107(6) 0.059(4) 0.084(5) -0.005(4) -0.037(5) -0.034(4)
C41 0.138(8) 0.058(4) 0.104(7) -0.010(4) -0.036(6) -0.038(5)
C42 0.082(5) 0.046(4) 0.090(5) 0.000(4) -0.005(4) -0.016(3)
C43 0.053(3) 0.050(3) 0.060(4) 0.000(3) 0.000(3) -0.006(3)
C44 0.041(3) 0.048(3) 0.053(3) -0.005(3) 0.000(2) -0.010(2)
C45 0.106(6) 0.045(4) 0.104(6) 0.008(4) 0.029(5) -0.011(4)
C46 0.026(2) 0.042(3) 0.028(2) -0.0089(19) -0.0024(17) -0.0083(19)
C47 0.031(2) 0.052(3) 0.043(3) -0.021(2) 0.005(2) -0.012(2)
C48 0.028(2) 0.057(3) 0.043(3) -0.020(2) 0.003(2) -0.014(2)
C49 0.039(3) 0.054(3) 0.036(3) -0.015(2) -0.003(2) -0.016(2)
C50 0.047(3) 0.052(3) 0.052(3) -0.028(3) 0.008(2) -0.017(2)
C51 0.033(3) 0.052(3) 0.045(3) -0.019(2) 0.004(2) -0.010(2)
C52 0.045(3) 0.080(4) 0.053(3) -0.019(3) -0.002(3) -0.031(3)

loop_
_atom_type_symbol
_atom_type_description
_atom_type_scat_dispersion_real
_atom_type_scat_dispersion_imag
_atom_type_scat_source
C C 0.0033 0.0016 'International Tables Vol C Tables 4.2.6.8 and 6.1.1.4'
H H 0.0000 0.0000 'International Tables Vol C Tables 4.2.6.8 and 6.1.1.4'
N N 0.0061 0.0033 'International Tables Vol C Tables 4.2.6.8 and 6.1.1.4'
O O 0.0106 0.0060 'International Tables Vol C Tables 4.2.6.8 and 6.1.1.4'
Cl Cl 0.1484 0.1585 'International Tables Vol C Tables 4.2.6.8 and 6.1.1.4'
Mo Mo -1.6832 0.6857 'International Tables Vol C Tables 4.2.6.8 and 6.1.1.4'

loop_
_geom_angle_atom_site_label_1
_geom_angle_atom_site_label_2
_geom_angle_atom_site_label_3
_geom_angle
_geom_angle_site_symmetry_1
_geom_angle_site_symmetry_3
_geom_angle_publ_flag
Mo2 Mo1 N3 92.58(10) . . y
Mo2 Mo1 O8 90.93(19) . . y
N3 Mo1 O8 174.9(2) . . y
Mo2 Mo1 N7 93.9(2) . . y
N3 Mo1 N7 172.7(2) . . y
O8 Mo1 N7 7.5(4) . . y
Mo2 Mo1 N5 92.73(11) . . y
N3 Mo1 N5 92.13(16) . . y
O8 Mo1 N5 91.3(3) . . y
N7 Mo1 N5 84.4(3) . . y
Mo2 Mo1 N1 91.92(10) . . y
N3 Mo1 N1 90.90(14) . . y
O8 Mo1 N1 85.3(3) . . y
N7 Mo1 N1 92.1(3) . . y
N5 Mo1 N1 174.33(14) . . y
Mo1 Mo2 N8 91.2(3) . . y
Mo1 Mo2 N2 93.33(10) . . y
N8 Mo2 N2 89.3(4) . . y
Mo1 Mo2 N4 92.93(10) . . y
N8 Mo2 N4 175.8(3) . . y
N2 Mo2 N4 91.21(15) . . y
Mo1 Mo2 N6 92.75(10) . . y
N8 Mo2 N6 87.4(4) . . y
N2 Mo2 N6 173.12(14) . . y
N4 Mo2 N6 91.70(14) . . y
Mo1 Mo2 O7 91.86(19) . . y
N8 Mo2 O7 4.9(6) . . y
N2 Mo2 O7 84.4(3) . . y
N4 Mo2 O7 173.7(3) . . y
N6 Mo2 O7 92.2(3) . . y
Cl1A C1SA Cl2A 106.4(11) . . n
Cl2B C1SB Cl1B 100.1(17) . . n
Cl4A C2SA Cl3A 110.0(14) . . n
C2SB Cl3B Cl4B 48.1(7) . . n
C2SB Cl4B Cl3B 55.2(8) . . n
Cl4B C2SB Cl3B 76.7(9) . . n
C1 O8 C7 120.8(9) . 2_754 y
C1 O8 Mo1 120.8(6) . . y
C7 O8 Mo1 114.8(6) 2_754 . y
C1 O7 C2 124.5(9) . . y
C1 O7 Mo2 116.0(7) . . y
C2 O7 Mo2 119.5(4) . . y
C1 N8 C2 114.6(10) . . y
C1 N8 Mo2 121.9(9) . . y
C2 N8 Mo2 120.2(4) . . y
C1 N7 C7 123.5(10) . 2_754 y
C1 N7 Mo1 114.2(7) . . y
C7 N7 Mo1 121.9(7) 2_754 . y
O8 C1 O7 119.5(8) . . y
O8 C1 N8 115.1(9) . . y
O7 C1 N8 9.4(10) . . y
O8 C1 N7 11.2(7) . . y
O7 C1 N7 122.5(8) . . y
N8 C1 N7 116.4(9) . . y
O8 C1 C1 121.3(6) . 2_754 y
O7 C1 C1 118.4(7) . 2_754 y
N8 C1 C1 123.6(8) . 2_754 y
N7 C1 C1 119.1(6) . 2_754 y
C3 C2 C7 120.0 . . y
C3 C2 O7 123.2(4) . . y
C7 C2 O7 116.8(4) . . y
C3 C2 N8 120.2(4) . . y
C7 C2 N8 119.7(5) . . y
O7 C2 N8 6.8(8) . . y
C4 C3 C2 120.0 . . y
C5 C4 C3 120.0 . . y
C4 C5 C6 120.0 . . y
C7 C6 C5 120.0 . . y
C6 C7 C2 120.0 . . y
C6 C7 N7 122.4(5) . 2_754 y
C2 C7 N7 117.6(5) . 2_754 y
C6 C7 O8 125.3(4) . 2_754 y
C2 C7 O8 113.9(4) . 2_754 y
N7 C7 O8 9.1(7) 2_754 2_754 y
C12 O1 C15 116.6(5) . . n
C22 O2 C19 117.3(6) . . n
C30 O3 C27 119.9(7) . . n
C34 O4 C37 117.9(6) . . n
C42 O5 C45 116.4(7) . . n
C49 O6 C52 117.6(4) . . n
C8 N1 C9 118.2(4) . . y
C8 N1 Mo1 116.8(3) . . y
C9 N1 Mo1 124.9(3) . . y
C8 N2 C16 119.6(4) . . y
C8 N2 Mo2 117.5(3) . . y
C16 N2 Mo2 120.7(3) . . y
C23 N3 C24 116.2(4) . . y
C23 N3 Mo1 117.7(3) . . y
C24 N3 Mo1 126.0(3) . . y
C23 N4 C31 115.8(4) . . y
C23 N4 Mo2 116.4(3) . . y
C31 N4 Mo2 127.6(3) . . y
C38 N5 C39 116.6(4) . . y
C38 N5 Mo1 116.4(3) . . y
C39 N5 Mo1 126.3(3) . . y
C38 N6 C46 117.4(4) . . y
C38 N6 Mo2 117.5(3) . . y
C46 N6 Mo2 125.1(3) . . y
N2 C8 N1 120.1(4) . . y
C10 C9 C14 117.5(4) . . n
C10 C9 N1 124.4(4) . . n
C14 C9 N1 118.0(4) . . n
C11 C10 C9 121.3(5) . . n
C12 C11 C10 120.5(5) . . n
O1 C12 C11 126.3(5) . . n
O1 C12 C13 114.6(5) . . n
C11 C12 C13 119.1(5) . . n
C14 C13 C12 120.5(5) . . n
C13 C14 C9 121.1(5) . . n
C21 C16 C17 118.2(5) . . n
C21 C16 N2 122.3(5) . . n
C17 C16 N2 119.4(4) . . n
C16 C17 C18 120.6(5) . . n
C19 C18 C17 119.7(6) . . n
C20 C19 C18 119.8(5) . . n
C20 C19 O2 117.0(5) . . n
C18 C19 O2 123.2(6) . . n
C19 C20 C21 120.8(5) . . n
C20 C21 C16 120.8(5) . . n
N3 C23 N4 120.3(4) . . y
C29 C24 C25 118.5(5) . . n
C29 C24 N3 122.2(4) . . n
C25 C24 N3 119.2(5) . . n
C26 C25 C24 119.5(6) . . n
C27 C26 C25 121.2(6) . . n
O3 C27 C28 125.4(6) . . n
O3 C27 C26 114.5(6) . . n
C28 C27 C26 119.9(5) . . n
C27 C28 C29 118.4(6) . . n
C24 C29 C28 122.0(5) . . n
C36 C31 C32 117.3(5) . . n
C36 C31 N4 122.2(4) . . n
C32 C31 N4 120.5(4) . . n
C33 C32 C31 120.6(5) . . n
C32 C33 C34 121.1(6) . . n
O4 C34 C35 123.9(6) . . n
O4 C34 C33 117.1(6) . . n
C35 C34 C33 119.0(5) . . n
C34 C35 C36 119.4(5) . . n
C31 C36 C35 122.5(5) . . n
N6 C38 N5 120.7(4) . . y
C44 C39 C40 117.7(6) . . n
C44 C39 N5 122.3(5) . . n
C40 C39 N5 119.9(5) . . n
C41 C40 C39 121.1(7) . . n
C40 C41 C42 120.4(8) . . n
C43 C42 O5 125.0(7) . . n
C43 C42 C41 119.4(6) . . n
O5 C42 C41 115.5(8) . . n
C42 C43 C44 119.1(6) . . n
C39 C44 C43 122.3(6) . . n
C47 C46 C51 118.4(4) . . n
C47 C46 N6 122.2(4) . . n
C51 C46 N6 119.4(4) . . n
C46 C47 C48 121.3(5) . . n
C49 C48 C47 119.5(5) . . n
O6 C49 C48 124.0(5) . . n
O6 C49 C50 116.7(5) . . n
C48 C49 C50 119.3(5) . . n
C51 C50 C49 120.8(5) . . n
C50 C51 C46 120.6(5) . . n

loop_
_geom_bond_atom_site_label_1
_geom_bond_atom_site_label_2
_geom_bond_distance
_geom_bond_site_symmetry_2
_geom_bond_publ_flag
Mo1 Mo2 2.0904(6) . y
Mo1 N3 2.126(4) . y
Mo1 O8 2.158(9) . y
Mo1 N7 2.164(11) . y
Mo1 N5 2.166(4) . y
Mo1 N1 2.171(4) . y
Mo2 N8 2.092(14) . y
Mo2 N2 2.136(4) . y
Mo2 N4 2.144(4) . y
Mo2 N6 2.148(4) . y
Mo2 O7 2.207(11) . y
Cl1A C1SA 1.738(18) . n
Cl2A C1SA 1.780(18) . n
Cl1B C1SB 1.84(3) . n
Cl2B C1SB 1.69(3) . n
Cl3A C2SA 1.77(2) . n
Cl4A C2SA 1.66(2) . n
Cl3B C2SB 1.94(2) . n
Cl3B Cl4B 2.294(16) . n
Cl4B C2SB 1.75(2) . n
O8 C1 1.249(6) . y
O8 C7 1.593(14) 2_754 y
O7 C1 1.296(6) . y
O7 C2 1.509(11) . y
N8 C1 1.324(6) . y
N8 C2 1.622(14) . y
N7 C1 1.368(6) . y
N7 C7 1.445(15) 2_754 y
C1 C1 1.459(8) 2_754 y
C2 C3 1.3900 . y
C2 C7 1.3900 . y
C3 C4 1.3900 . y
C4 C5 1.3900 . y
C5 C6 1.3900 . y
C6 C7 1.3900 . y
C7 N7 1.444(11) 2_754 y
C7 O8 1.593(10) 2_754 y
O1 C12 1.375(6) . n
O1 C15 1.426(8) . n
O2 C22 1.378(10) . n
O2 C19 1.382(7) . n
O3 C30 1.362(11) . n
O3 C27 1.363(7) . n
O4 C34 1.366(7) . n
O4 C37 1.429(10) . n
O5 C42 1.379(8) . n
O5 C45 1.419(10) . n
O6 C49 1.372(6) . n
O6 C52 1.410(7) . n
N1 C8 1.325(6) . y
N1 C9 1.428(6) . y
N2 C8 1.315(6) . y
N2 C16 1.428(6) . y
N3 C23 1.321(6) . y
N3 C24 1.431(6) . y
N4 C23 1.326(6) . y
N4 C31 1.428(6) . y
N5 C38 1.325(6) . y
N5 C39 1.433(7) . y
N6 C38 1.318(6) . y
N6 C46 1.422(6) . y
C9 C10 1.391(7) . n
C9 C14 1.394(7) . n
C10 C11 1.383(7) . n
C11 C12 1.376(8) . n
C12 C13 1.383(8) . n
C13 C14 1.381(7) . n
C16 C21 1.385(7) . n
C16 C17 1.390(8) . n
C17 C18 1.402(8) . n
C18 C19 1.378(9) . n
C19 C20 1.366(8) . n
C20 C21 1.383(8) . n
C24 C29 1.375(7) . n
C24 C25 1.391(7) . n
C25 C26 1.380(9) . n
C26 C27 1.379(10) . n
C27 C28 1.373(9) . n
C28 C29 1.398(8) . n
C31 C36 1.384(7) . n
C31 C32 1.392(7) . n
C32 C33 1.382(8) . n
C33 C34 1.384(9) . n
C34 C35 1.380(9) . n
C35 C36 1.385(8) . n
C39 C44 1.387(8) . n
C39 C40 1.390(9) . n
C40 C41 1.373(10) . n
C41 C42 1.411(11) . n
C42 C43 1.372(10) . n
C43 C44 1.398(8) . n
C46 C47 1.380(6) . n
C46 C51 1.386(7) . n
C47 C48 1.395(7) . n
C48 C49 1.378(7) . n
C49 C50 1.386(7) . n
C50 C51 1.374(7) . n
